data_7249808
loop_
_publ_author_name
'Mishima, Akio'
'Mori, Runa'
'Kanazashi, Ken'
'Hamaguchi, Tomohiko'
'Ishikawa, Ryuta'
'Kawata, Satoshi'

_publ_section_title
;
 Structural analysis and water adsorption properties of chloranilate
 anion--terpyridine metal complexes forming hydrogen-bonded frameworks
;
_journal_name_full CrystEngComm
_journal_paper_doi 10.1039/D4CE01214C
_journal_year 2025
_chemical_formula_moiety 'C30 H22 N6 Ni, C6 H Cl2 O4, C3 H Cl O2, C3 Cl O2, H2 O'
_chemical_formula_sum 'C42 H26 Cl4 N6 Ni O9'
_chemical_formula_weight 959.20
_space_group_crystal_system triclinic
_space_group_IT_number 2
_space_group_name_Hall '-P 1'
_space_group_name_H-M_alt 'P -1'
_atom_sites_solution_hydrogens mixed
_atom_sites_solution_primary dual
_audit_creation_date 2024-06-24
_audit_creation_method
;
Olex2 1.5
(compiled 2024.01.12 svn.r2f8d729c for OlexSys, GUI svn.r6928)
;
_audit_update_record
;
2024-07-31 deposited with the CCDC.	2025-01-15 downloaded from the CCDC.
;
_cell_angle_alpha 85.086(2)
_cell_angle_beta 80.136(2)
_cell_angle_gamma 85.180(2)
_cell_formula_units_Z 2
_cell_length_a 8.9581(3)
_cell_length_b 11.0350(3)
_cell_length_c 20.9833(5)
_cell_measurement_reflns_used 12079
_cell_measurement_temperature 293
_cell_measurement_theta_max 30.2750
_cell_measurement_theta_min 2.0310
_cell_volume 2030.99(10)
_computing_cell_refinement 'CrysAlisPro 1.171.40.53 (Rigaku OD, 2019)'
_computing_data_collection 'CrysAlisPro 1.171.40.53 (Rigaku OD, 2019)'
_computing_data_reduction 'CrysAlisPro 1.171.40.53 (Rigaku OD, 2019)'
_computing_molecular_graphics 'Olex2 1.5 (Dolomanov et al., 2009)'
_computing_publication_material 'Olex2 1.5 (Dolomanov et al., 2009)'
_computing_structure_refinement 'SHELXL 2019/3 (Sheldrick, 2015)'
_computing_structure_solution 'SHELXT 2018/2 (Sheldrick, 2018)'
_diffrn_ambient_environment air
_diffrn_ambient_temperature 293
_diffrn_detector 'CCD plate'
_diffrn_detector_area_resol_mean 10.0000
_diffrn_measured_fraction_theta_full 0.994
_diffrn_measured_fraction_theta_max 0.935
_diffrn_measurement_details
;
List of Runs (angles in degrees, time in seconds):

  # Type    Start    End  Width  t~exp~   \w     \q     \k     \f   Frames
#--------------------------------------------------------------------------
  1  \w     72.00 109.00   0.50   26.00    --   20.00  54.00 156.45   74
  2  \w    -72.00 -26.00   0.50   26.00    --   20.00  54.00  49.05   92
  3  \w      7.00 109.00   0.50   26.00    --   20.00  54.00  49.05  204
  4  \w    -70.00 -32.00   0.50   26.00    --   20.00  54.00 -90.00   76
  5  \w     28.00  75.00   0.50   26.00    --   20.00  54.00 -90.00   94
  6  \w    -72.00   5.00   0.50   26.00    --   20.00  54.00  -9.64  154
  7  \w     27.00  53.00   0.50   26.00    --   20.00  54.00  -9.64   52
  8  \w    -74.00 -17.00   0.50   26.00    --   20.00  54.00 120.00  114
  9  \w    -12.00  60.00   0.50   26.00    --   20.00  54.00 120.00  144
 10  \w    -73.00  74.00   0.50   26.00    --   20.00  54.00-150.00  294
 11  \w    -70.00 -45.00   0.50   26.00    --   20.00  54.00 -60.00   50
 12  \w    -18.00   7.00   0.50   26.00    --   20.00  54.00 -60.00   50
 13  \w     26.00  51.00   0.50   26.00    --   20.00  54.00 -60.00   50
 14  \w     69.00  94.00   0.50   26.00    --   20.00  54.00 -60.00   50
 15  \w    -63.00 -16.00   0.50   26.00    --   20.00  54.00  60.00   94
 16  \w     21.00  51.00   0.50   26.00    --   20.00  54.00  60.00   60
 17  \w    -65.00 -38.00   0.50   26.00    --   20.00  54.00 -30.00   54
 18  \w     82.00 107.00   0.50   26.00    --   20.00  54.00 -30.00   50
 19  \w    -71.00  49.00   0.50   26.00    --   20.00  54.00-180.00  240
 20  \w     21.00  52.00   0.50   26.00    --   20.00  54.00 156.45   62
;
_diffrn_measurement_device 'two-circle diffractometer'
_diffrn_measurement_device_type 'XtaLAB Mini II'
_diffrn_measurement_method '\w scans'
_diffrn_orient_matrix_type 'CrysAlisPro convention (1999,Acta A55,543-557)'
_diffrn_orient_matrix_UB_11 -0.0079681000
_diffrn_orient_matrix_UB_12 0.0051182000
_diffrn_orient_matrix_UB_13 0.0339005000
_diffrn_orient_matrix_UB_21 0.0033677000
_diffrn_orient_matrix_UB_22 0.0641157000
_diffrn_orient_matrix_UB_23 -0.0054492000
_diffrn_orient_matrix_UB_31 -0.0801028000
_diffrn_orient_matrix_UB_32 0.0067823000
_diffrn_orient_matrix_UB_33 0.0021181000
_diffrn_radiation_monochromator graphite
_diffrn_radiation_probe x-ray
_diffrn_radiation_type 'Mo K\a'
_diffrn_radiation_wavelength 0.71073
_diffrn_reflns_av_R_equivalents 0.0198
_diffrn_reflns_av_unetI/netI 0.0224
_diffrn_reflns_Laue_measured_fraction_full 0.994
_diffrn_reflns_Laue_measured_fraction_max 0.935
_diffrn_reflns_limit_h_max 12
_diffrn_reflns_limit_h_min -12
_diffrn_reflns_limit_k_max 15
_diffrn_reflns_limit_k_min -15
_diffrn_reflns_limit_l_max 29
_diffrn_reflns_limit_l_min -29
_diffrn_reflns_number 36938
_diffrn_reflns_point_group_measured_fraction_full 0.994
_diffrn_reflns_point_group_measured_fraction_max 0.935
_diffrn_reflns_theta_full 25.242
_diffrn_reflns_theta_max 30.549
_diffrn_reflns_theta_min 1.975
_diffrn_source 'fine-focus sealed X-ray tube'
_diffrn_source_type 'Rigaku (Mo) X-ray Source'
_exptl_absorpt_coefficient_mu 0.807
_exptl_absorpt_correction_T_max 1.00000
_exptl_absorpt_correction_T_min 0.79625
_exptl_absorpt_correction_type multi-scan
_exptl_absorpt_process_details
;
CrysAlisPro 1.171.40.53 (Rigaku Oxford Diffraction, 2019)
Empirical absorption correction using spherical harmonics,
 implemented in SCALE3 ABSPACK scaling algorithm.
;
_exptl_crystal_colour 'dark violet'
_exptl_crystal_colour_modifier dark
_exptl_crystal_colour_primary violet
_exptl_crystal_density_diffrn 1.568
_exptl_crystal_description plate
_exptl_crystal_F_000 976
_exptl_crystal_size_max 0.6
_exptl_crystal_size_mid 0.2
_exptl_crystal_size_min 0.2
_refine_diff_density_max 0.973
_refine_diff_density_min -0.880
_refine_diff_density_rms 0.060
_refine_ls_extinction_method none
_refine_ls_goodness_of_fit_ref 1.017
_refine_ls_hydrogen_treatment mixed
_refine_ls_matrix_type full
_refine_ls_number_parameters 567
_refine_ls_number_reflns 11630
_refine_ls_number_restraints 0
_refine_ls_restrained_S_all 1.017
_refine_ls_R_factor_all 0.0557
_refine_ls_R_factor_gt 0.0432
_refine_ls_shift/su_max 0.001
_refine_ls_shift/su_mean 0.000
_refine_ls_structure_factor_coef Fsqd
_refine_ls_weighting_details 'w=1/[\s^2^(Fo^2^)+(0.0458P)^2^+1.4601P] where P=(Fo^2^+2Fc^2^)/3'
_refine_ls_weighting_scheme calc
_refine_ls_wR_factor_gt 0.1013
_refine_ls_wR_factor_ref 0.1071
_reflns_Friedel_coverage 0.000
_reflns_number_gt 9556
_reflns_number_total 11630
_reflns_threshold_expression 'I > 2\s(I)'
_cod_data_source_file d4ce01214c2.cif
_cod_data_source_block exp_709
_cod_database_code 7249808
_shelx_shelxl_version_number 2019/3
_chemical_oxdiff_formula C30H30N10O10Ni1Cl2
_shelx_space_group_comment
;
The symmetry employed for this shelxl refinement is uniquely defined
by the following loop, which should always be used as a source of
symmetry information in preference to the above space-group names.
They are only intended as comments.
;
_shelx_estimated_absorpt_t_max 0.855
_shelx_estimated_absorpt_t_min 0.643
_olex2_refinement_description
;
1. Fixed Uiso
 At 1.2 times of:
  All C(H) groups
 At 1.5 times of:
  All O(H) groups, All O(H,H) groups
2.a Free rotating group:
 O9(H9A,H9B)
2.b Aromatic/amide H refined with riding coordinates:
 C22(H22), C16(H16), C19(H19), C24(H24), C23(H23), C4(H4), C7(H7), C18(H18),
 C1(H1), C15(H15), C17(H17), C9(H9), C27(H27), C30(H30), C8(H8), C12(H12),
 C3(H3), C2(H2), C28(H28), C29(H29), C14(H14), C13(H13)
2.c Idealised tetrahedral OH refined as rotating group:
 O3(H3A)
;
_olex2_submission_special_instructions 'No special instructions were received'
_oxdiff_exptl_absorpt_empirical_details
;
Empirical correction (ABSPACK) includes:
- Absorption correction using spherical harmonics
- Frame scaling
;
_oxdiff_exptl_absorpt_empirical_full_max 1.174
_oxdiff_exptl_absorpt_empirical_full_min 0.865

loop_
_space_group_symop_operation_xyz
'x, y, z'
'-x, -y, -z'

loop_
_atom_site_label
_atom_site_type_symbol
_atom_site_fract_x
_atom_site_fract_y
_atom_site_fract_z
_atom_site_U_iso_or_equiv
_atom_site_adp_type
_atom_site_occupancy
_atom_site_site_symmetry_order
_atom_site_calc_flag
_atom_site_refinement_flags_posn
_atom_site_refinement_flags_adp
_atom_site_refinement_flags_occupancy
_atom_site_disorder_assembly
_atom_site_disorder_group
Ni01 Ni 0.22676(3) 0.79303(2) 0.75217(2) 0.02491(6) Uani 1 1 d . . . . .
Cl3 Cl 0.94504(7) 1.17885(6) 0.47161(3) 0.05373(15) Uani 1 1 d . . . . .
Cl1 Cl -0.15527(8) 0.35828(6) 0.90627(3) 0.05692(17) Uani 1 1 d . . . . .
Cl2 Cl 0.37391(9) 1.26789(8) 0.69025(4) 0.0778(3) Uani 1 1 d . . . . .
Cl4 Cl 0.64091(15) 1.10772(10) 0.86018(4) 0.1043(4) Uani 1 1 d . . . . .
O5 O 0.90207(17) 1.36492(14) 0.57104(8) 0.0421(3) Uani 1 1 d . . . . .
N2 N 0.27238(16) 0.70379(13) 0.67163(7) 0.0268(3) Uani 1 1 d . . . . .
N5 N 0.19232(17) 0.87564(13) 0.83464(7) 0.0262(3) Uani 1 1 d . . . . .
N4 N 0.13346(17) 0.96662(14) 0.72321(7) 0.0285(3) Uani 1 1 d . . . . .
O1 O -0.2397(2) 0.60861(15) 0.94753(9) 0.0539(4) Uani 1 1 d . . . . .
N6 N 0.30616(18) 0.65448(14) 0.81682(8) 0.0312(3) Uani 1 1 d . . . . .
N3 N 0.44984(18) 0.84260(14) 0.71325(7) 0.0310(3) Uani 1 1 d . . . . .
N1 N 0.02125(17) 0.71125(14) 0.75447(7) 0.0300(3) Uani 1 1 d . . . . .
O9 O -0.1877(2) 0.60732(18) 0.51913(11) 0.0605(5) Uani 1 1 d G . . . .
H9A H -0.156188 0.543629 0.540050 0.091 Uiso 1 1 d G U . . .
H9B H -0.107855 0.634027 0.496249 0.091 Uiso 1 1 d G U . . .
O2 O 0.0949(2) 0.26895(15) 0.97939(11) 0.0665(6) Uani 1 1 d . . . . .
O6 O 0.6454(2) 1.07007(18) 0.49167(9) 0.0604(5) Uani 1 1 d . . . . .
O4 O 0.6580(2) 1.3965(2) 0.66399(11) 0.0744(6) Uani 1 1 d . . . . .
O3 O 0.4075(2) 1.1019(2) 0.58433(10) 0.0687(6) Uani 1 1 d . . . . .
H3A H 0.420743 1.064501 0.551477 0.103 Uiso 1 1 calc R U . . .
C6 C 0.1701(2) 0.62993(16) 0.65969(8) 0.0287(3) Uani 1 1 d . . . . .
O7 O 0.4523(3) 1.23890(16) 0.96811(11) 0.0735(6) Uani 1 1 d . . . . .
C5 C 0.0242(2) 0.63777(16) 0.70532(8) 0.0288(3) Uani 1 1 d . . . . .
C21 C 0.1297(2) 0.99064(16) 0.83567(9) 0.0289(3) Uani 1 1 d . . . . .
C37 C 0.7937(2) 1.29987(17) 0.57203(9) 0.0333(4) Uani 1 1 d . . . . .
C25 C 0.2378(2) 0.81717(16) 0.88728(8) 0.0285(3) Uani 1 1 d . . . . .
C10 C 0.4109(2) 0.70703(17) 0.63534(9) 0.0298(4) Uani 1 1 d . . . . .
C20 C 0.0901(2) 1.04120(16) 0.77225(9) 0.0292(3) Uani 1 1 d . . . . .
C26 C 0.3077(2) 0.69204(17) 0.87653(9) 0.0302(4) Uani 1 1 d . . . . .
C22 C 0.1120(2) 1.05321(19) 0.89159(10) 0.0390(4) Uani 1 1 d . . . . .
H22 H 0.070186 1.133235 0.892208 0.047 Uiso 1 1 calc R U . . .
C11 C 0.5091(2) 0.79265(17) 0.65671(9) 0.0310(4) Uani 1 1 d . . . . .
O8 O 0.6702(3) 0.8503(2) 0.91664(12) 0.0879(8) Uani 1 1 d . . . . .
C16 C 0.1105(2) 1.00735(19) 0.66348(9) 0.0347(4) Uani 1 1 d . . . . .
H16 H 0.142008 0.956961 0.629658 0.042 Uiso 1 1 calc R U . . .
C19 C 0.0180(2) 1.15572(18) 0.76248(11) 0.0391(4) Uani 1 1 d . . . . .
H19 H -0.013071 1.204881 0.796859 0.047 Uiso 1 1 calc R U . . .
C24 C 0.2197(2) 0.8741(2) 0.94502(9) 0.0374(4) Uani 1 1 d . . . . .
H24 H 0.248280 0.832884 0.982078 0.045 Uiso 1 1 calc R U . . .
C23 C 0.1582(3) 0.9933(2) 0.94615(10) 0.0415(5) Uani 1 1 d . . . . .
H23 H 0.147930 1.033463 0.984019 0.050 Uiso 1 1 calc R U . . .
C36 C 0.6539(3) 1.3212(2) 0.62550(11) 0.0416(5) Uani 1 1 d . . . . .
C31 C -0.1249(3) 0.55460(18) 0.96957(10) 0.0393(4) Uani 1 1 d . . . . .
C33 C 0.0502(3) 0.37570(18) 0.98575(11) 0.0405(5) Uani 1 1 d . . . . .
C4 C -0.1007(2) 0.57619(19) 0.69919(10) 0.0388(4) Uani 1 1 d . . . . .
H4 H -0.096942 0.526892 0.665072 0.047 Uiso 1 1 calc R U . . .
C7 C 0.2057(2) 0.5539(2) 0.60888(10) 0.0400(5) Uani 1 1 d . . . . .
H7 H 0.135626 0.502235 0.600524 0.048 Uiso 1 1 calc R U . . .
C18 C -0.0071(3) 1.1956(2) 0.70044(12) 0.0457(5) Uani 1 1 d . . . . .
H18 H -0.056549 1.271675 0.692805 0.055 Uiso 1 1 calc R U . . .
C1 C -0.1060(2) 0.7230(2) 0.79800(10) 0.0385(4) Uani 1 1 d . . . . .
H1 H -0.108109 0.773112 0.831658 0.046 Uiso 1 1 calc R U . . .
C15 C 0.5306(2) 0.9206(2) 0.73622(11) 0.0414(5) Uani 1 1 d . . . . .
H15 H 0.490447 0.954435 0.775141 0.050 Uiso 1 1 calc R U . . .
C40 C 0.4762(3) 1.12727(18) 0.97962(12) 0.0421(5) Uani 1 1 d . . . . .
C38 C 0.7881(2) 1.20933(19) 0.53027(10) 0.0366(4) Uani 1 1 d . . . . .
C32 C -0.0678(2) 0.43865(18) 0.95585(10) 0.0387(4) Uani 1 1 d . . . . .
C17 C 0.0418(3) 1.1215(2) 0.65013(11) 0.0428(5) Uani 1 1 d . . . . .
H17 H 0.028805 1.147808 0.608007 0.051 Uiso 1 1 calc R U . . .
C9 C 0.4532(2) 0.6336(2) 0.58369(10) 0.0413(5) Uani 1 1 d . . . . .
H9 H 0.548939 0.635771 0.558305 0.050 Uiso 1 1 calc R U . . .
C27 C 0.3724(3) 0.6190(2) 0.92303(11) 0.0429(5) Uani 1 1 d . . . . .
H27 H 0.375637 0.647210 0.963241 0.051 Uiso 1 1 calc R U . . .
C39 C 0.6594(3) 1.1449(2) 0.53077(10) 0.0401(4) Uani 1 1 d . . . . .
C30 C 0.3634(3) 0.54131(18) 0.80408(11) 0.0414(5) Uani 1 1 d . . . . .
H30 H 0.361220 0.514780 0.763377 0.050 Uiso 1 1 calc R U . . .
C8 C 0.3480(3) 0.5570(2) 0.57114(11) 0.0469(5) Uani 1 1 d . . . . .
H8 H 0.373723 0.507042 0.536836 0.056 Uiso 1 1 calc R U . . .
C35 C 0.5252(3) 1.2493(2) 0.62794(11) 0.0454(5) Uani 1 1 d . . . . .
C41 C 0.5635(3) 1.0479(2) 0.93663(11) 0.0448(5) Uani 1 1 d . . . . .
C42 C 0.5914(3) 0.9245(2) 0.95317(12) 0.0456(5) Uani 1 1 d . . . . .
C12 C 0.6496(2) 0.8210(2) 0.62225(11) 0.0451(5) Uani 1 1 d . . . . .
H12 H 0.688749 0.785688 0.583633 0.054 Uiso 1 1 calc R U . . .
C34 C 0.5244(3) 1.1681(2) 0.58351(11) 0.0449(5) Uani 1 1 d . . . . .
C3 C -0.2315(3) 0.5896(2) 0.74507(12) 0.0481(5) Uani 1 1 d . . . . .
H3 H -0.316464 0.548823 0.742083 0.058 Uiso 1 1 calc R U . . .
C2 C -0.2348(3) 0.6637(2) 0.79504(11) 0.0471(5) Uani 1 1 d . . . . .
H2 H -0.321555 0.673703 0.826080 0.056 Uiso 1 1 calc R U . . .
C28 C 0.4322(3) 0.5026(2) 0.90828(13) 0.0519(6) Uani 1 1 d . . . . .
H28 H 0.476773 0.452047 0.938630 0.062 Uiso 1 1 calc R U . . .
C29 C 0.4254(3) 0.4624(2) 0.84893(13) 0.0499(6) Uani 1 1 d . . . . .
H29 H 0.461782 0.383627 0.839024 0.060 Uiso 1 1 calc R U . . .
C14 C 0.6716(3) 0.9528(2) 0.70426(13) 0.0525(6) Uani 1 1 d . . . . .
H14 H 0.725224 1.007085 0.721479 0.063 Uiso 1 1 calc R U . . .
C13 C 0.7309(3) 0.9032(2) 0.64658(13) 0.0545(6) Uani 1 1 d . . . . .
H13 H 0.824840 0.924446 0.624005 0.065 Uiso 1 1 calc R U . . .
H1A H -0.283(9) 0.679(7) 0.966(4) 0.26(3) Uiso 1 1 d . . . . .

loop_
_atom_site_aniso_label
_atom_site_aniso_U_11
_atom_site_aniso_U_22
_atom_site_aniso_U_33
_atom_site_aniso_U_23
_atom_site_aniso_U_13
_atom_site_aniso_U_12
Ni01 0.02767(11) 0.02408(11) 0.02388(10) -0.00961(8) -0.00348(8) -0.00061(8)
Cl3 0.0473(3) 0.0671(4) 0.0485(3) -0.0230(3) 0.0034(2) -0.0179(3)
Cl1 0.0662(4) 0.0459(3) 0.0666(4) -0.0321(3) -0.0265(3) 0.0103(3)
Cl2 0.0591(4) 0.0935(6) 0.0800(5) -0.0466(4) 0.0222(4) -0.0294(4)
Cl4 0.1691(10) 0.1037(7) 0.0436(4) -0.0055(4) 0.0045(5) -0.0753(7)
O5 0.0410(8) 0.0393(8) 0.0500(9) -0.0069(6) -0.0107(6) -0.0150(6)
N2 0.0273(7) 0.0282(7) 0.0258(7) -0.0098(5) -0.0033(5) -0.0018(5)
N5 0.0284(7) 0.0254(7) 0.0256(7) -0.0078(5) -0.0039(5) -0.0008(5)
N4 0.0303(8) 0.0284(7) 0.0281(7) -0.0068(6) -0.0064(6) -0.0011(6)
O1 0.0632(11) 0.0392(8) 0.0648(11) -0.0218(8) -0.0276(9) 0.0180(8)
N6 0.0354(8) 0.0251(7) 0.0335(8) -0.0067(6) -0.0061(6) 0.0004(6)
N3 0.0297(8) 0.0325(8) 0.0317(8) -0.0111(6) -0.0031(6) -0.0035(6)
N1 0.0305(8) 0.0312(8) 0.0291(7) -0.0105(6) -0.0020(6) -0.0038(6)
O9 0.0471(10) 0.0546(11) 0.0778(13) -0.0177(9) 0.0054(9) -0.0110(8)
O2 0.0775(13) 0.0323(8) 0.0998(15) -0.0341(9) -0.0402(11) 0.0209(8)
O6 0.0606(11) 0.0695(12) 0.0565(10) -0.0319(9) 0.0013(8) -0.0317(9)
O4 0.0593(11) 0.0849(14) 0.0861(14) -0.0581(12) 0.0036(10) -0.0250(10)
O3 0.0534(11) 0.0815(14) 0.0756(13) -0.0432(11) 0.0118(9) -0.0380(10)
C6 0.0289(9) 0.0295(8) 0.0290(8) -0.0101(7) -0.0046(6) -0.0016(7)
O7 0.1036(17) 0.0277(8) 0.0936(15) 0.0034(9) -0.0358(13) 0.0025(9)
C5 0.0286(9) 0.0297(8) 0.0289(8) -0.0085(7) -0.0037(6) -0.0029(7)
C21 0.0309(9) 0.0261(8) 0.0300(8) -0.0095(7) -0.0039(7) 0.0007(6)
C37 0.0360(10) 0.0305(9) 0.0362(9) -0.0015(7) -0.0126(8) -0.0064(7)
C25 0.0298(9) 0.0291(8) 0.0276(8) -0.0063(7) -0.0061(6) -0.0015(7)
C10 0.0293(9) 0.0322(9) 0.0281(8) -0.0108(7) -0.0018(6) -0.0004(7)
C20 0.0303(9) 0.0265(8) 0.0310(8) -0.0061(7) -0.0048(7) -0.0003(6)
C26 0.0309(9) 0.0288(8) 0.0311(9) -0.0027(7) -0.0061(7) -0.0012(7)
C22 0.0464(11) 0.0337(10) 0.0385(10) -0.0182(8) -0.0087(8) 0.0069(8)
C11 0.0289(9) 0.0321(9) 0.0324(9) -0.0090(7) -0.0025(7) -0.0025(7)
O8 0.0951(17) 0.0659(13) 0.0926(16) -0.0478(12) 0.0327(13) -0.0026(12)
C16 0.0362(10) 0.0395(10) 0.0299(9) -0.0044(7) -0.0083(7) -0.0040(8)
C19 0.0418(11) 0.0298(9) 0.0454(11) -0.0090(8) -0.0070(9) 0.0048(8)
C24 0.0438(11) 0.0440(11) 0.0264(9) -0.0087(8) -0.0097(8) -0.0008(9)
C23 0.0475(12) 0.0475(12) 0.0322(9) -0.0222(9) -0.0073(8) 0.0020(9)
C36 0.0414(11) 0.0407(11) 0.0465(11) -0.0149(9) -0.0099(9) -0.0078(9)
C31 0.0447(11) 0.0312(10) 0.0419(11) -0.0140(8) -0.0052(9) 0.0052(8)
C33 0.0460(12) 0.0268(9) 0.0498(12) -0.0171(8) -0.0071(9) 0.0040(8)
C4 0.0374(10) 0.0419(11) 0.0401(10) -0.0166(8) -0.0044(8) -0.0111(8)
C7 0.0383(11) 0.0438(11) 0.0409(11) -0.0234(9) -0.0027(8) -0.0072(8)
C18 0.0466(12) 0.0347(11) 0.0561(13) 0.0027(9) -0.0160(10) 0.0049(9)
C1 0.0350(10) 0.0456(11) 0.0350(10) -0.0163(8) 0.0023(8) -0.0064(8)
C15 0.0383(11) 0.0452(11) 0.0433(11) -0.0197(9) -0.0030(8) -0.0099(9)
C40 0.0461(12) 0.0276(9) 0.0567(13) -0.0079(9) -0.0207(10) 0.0031(8)
C38 0.0391(10) 0.0395(10) 0.0332(9) -0.0075(8) -0.0049(8) -0.0109(8)
C32 0.0465(11) 0.0286(9) 0.0433(11) -0.0177(8) -0.0094(9) 0.0042(8)
C17 0.0457(12) 0.0437(12) 0.0406(11) 0.0055(9) -0.0162(9) -0.0024(9)
C9 0.0338(10) 0.0525(12) 0.0372(10) -0.0226(9) 0.0046(8) -0.0029(9)
C27 0.0532(13) 0.0388(11) 0.0377(10) 0.0011(8) -0.0144(9) 0.0018(9)
C39 0.0443(11) 0.0408(11) 0.0381(10) -0.0094(8) -0.0067(8) -0.0146(9)
C30 0.0488(12) 0.0280(9) 0.0473(12) -0.0108(8) -0.0066(9) 0.0034(8)
C8 0.0435(12) 0.0559(13) 0.0430(11) -0.0328(10) 0.0033(9) -0.0053(10)
C35 0.0406(11) 0.0495(12) 0.0475(12) -0.0168(10) 0.0009(9) -0.0142(9)
C41 0.0548(13) 0.0447(12) 0.0367(10) -0.0059(9) -0.0064(9) -0.0130(10)
C42 0.0457(12) 0.0362(11) 0.0553(13) -0.0205(10) -0.0024(10) 0.0004(9)
C12 0.0362(11) 0.0534(13) 0.0450(11) -0.0194(10) 0.0063(9) -0.0109(9)
C34 0.0426(12) 0.0469(12) 0.0478(12) -0.0138(10) -0.0029(9) -0.0184(9)
C3 0.0349(11) 0.0594(14) 0.0525(13) -0.0191(11) 0.0009(9) -0.0188(10)
C2 0.0351(11) 0.0605(14) 0.0446(12) -0.0175(10) 0.0072(9) -0.0119(10)
C28 0.0600(15) 0.0387(12) 0.0556(14) 0.0095(10) -0.0165(11) 0.0069(10)
C29 0.0568(14) 0.0276(10) 0.0636(15) -0.0020(10) -0.0102(11) 0.0073(9)
C14 0.0431(12) 0.0570(14) 0.0614(15) -0.0251(12) -0.0016(10) -0.0195(11)
C13 0.0369(12) 0.0632(15) 0.0633(15) -0.0224(12) 0.0080(10) -0.0193(11)

loop_
_atom_type_symbol
_atom_type_description
_atom_type_scat_dispersion_real
_atom_type_scat_dispersion_imag
_atom_type_scat_source
C C 0.0033 0.0016 'International Tables Vol C Tables 4.2.6.8 and 6.1.1.4'
H H 0.0000 0.0000 'International Tables Vol C Tables 4.2.6.8 and 6.1.1.4'
Cl Cl 0.1484 0.1585 'International Tables Vol C Tables 4.2.6.8 and 6.1.1.4'
N N 0.0061 0.0033 'International Tables Vol C Tables 4.2.6.8 and 6.1.1.4'
Ni Ni 0.3393 1.1124 'International Tables Vol C Tables 4.2.6.8 and 6.1.1.4'
O O 0.0106 0.0060 'International Tables Vol C Tables 4.2.6.8 and 6.1.1.4'

loop_
_geom_angle_atom_site_label_1
_geom_angle_atom_site_label_2
_geom_angle_atom_site_label_3
_geom_angle
_geom_angle_site_symmetry_1
_geom_angle_site_symmetry_3
_geom_angle_publ_flag
N2 Ni01 N4 105.07(6) . . ?
N2 Ni01 N6 98.34(6) . . ?
N2 Ni01 N3 78.20(6) . . ?
N2 Ni01 N1 78.48(6) . . ?
N5 Ni01 N2 176.29(6) . . ?
N5 Ni01 N4 78.18(6) . . ?
N5 Ni01 N6 78.40(6) . . ?
N5 Ni01 N3 100.08(6) . . ?
N5 Ni01 N1 103.33(6) . . ?
N4 Ni01 N6 156.58(6) . . ?
N4 Ni01 N3 91.24(6) . . ?
N4 Ni01 N1 92.74(6) . . ?
N6 Ni01 N3 92.70(6) . . ?
N1 Ni01 N6 92.76(6) . . ?
N1 Ni01 N3 156.58(6) . . ?
C6 N2 Ni01 118.70(12) . . ?
C10 N2 Ni01 119.18(12) . . ?
C10 N2 C6 121.59(15) . . ?
C21 N5 Ni01 119.42(12) . . ?
C25 N5 Ni01 119.18(12) . . ?
C25 N5 C21 121.34(15) . . ?
C20 N4 Ni01 114.24(12) . . ?
C16 N4 Ni01 127.10(13) . . ?
C16 N4 C20 118.64(16) . . ?
C31 O1 H1A 117(5) . . ?
C26 N6 Ni01 113.39(12) . . ?
C30 N6 Ni01 128.04(14) . . ?
C30 N6 C26 118.37(17) . . ?
C11 N3 Ni01 113.80(12) . . ?
C15 N3 Ni01 127.42(13) . . ?
C15 N3 C11 118.66(17) . . ?
C5 N1 Ni01 113.83(12) . . ?
C1 N1 Ni01 127.66(13) . . ?
C1 N1 C5 118.51(16) . . ?
H9A O9 H9B 104.5 . . ?
C34 O3 H3A 109.5 . . ?
N2 C6 C5 113.90(14) . . ?
N2 C6 C7 120.46(17) . . ?
C7 C6 C5 125.64(17) . . ?
N1 C5 C6 114.63(15) . . ?
N1 C5 C4 121.85(17) . . ?
C4 C5 C6 123.51(16) . . ?
N5 C21 C20 113.50(15) . . ?
N5 C21 C22 120.76(17) . . ?
C22 C21 C20 125.68(17) . . ?
O5 C37 C36 116.57(17) . . ?
O5 C37 C38 126.20(19) . . ?
C38 C37 C36 117.23(17) . . ?
N5 C25 C26 113.72(15) . . ?
N5 C25 C24 120.46(17) . . ?
C24 C25 C26 125.81(17) . . ?
N2 C10 C11 113.78(15) . . ?
N2 C10 C9 120.71(17) . . ?
C9 C10 C11 125.50(17) . . ?
N4 C20 C21 114.43(15) . . ?
N4 C20 C19 121.79(17) . . ?
C19 C20 C21 123.77(17) . . ?
N6 C26 C25 114.91(15) . . ?
N6 C26 C27 121.83(18) . . ?
C27 C26 C25 123.25(17) . . ?
C21 C22 H22 120.9 . . ?
C23 C22 C21 118.19(18) . . ?
C23 C22 H22 120.9 . . ?
N3 C11 C10 114.59(16) . . ?
N3 C11 C12 121.77(17) . . ?
C12 C11 C10 123.64(17) . . ?
N4 C16 H16 118.7 . . ?
N4 C16 C17 122.51(19) . . ?
C17 C16 H16 118.7 . . ?
C20 C19 H19 120.6 . . ?
C20 C19 C18 118.73(19) . . ?
C18 C19 H19 120.6 . . ?
C25 C24 H24 120.7 . . ?
C23 C24 C25 118.57(18) . . ?
C23 C24 H24 120.7 . . ?
C22 C23 C24 120.64(17) . . ?
C22 C23 H23 119.7 . . ?
C24 C23 H23 119.7 . . ?
O4 C36 C37 118.60(19) . . ?
O4 C36 C35 122.9(2) . . ?
C35 C36 C37 118.49(17) . . ?
O1 C31 C33 117.24(17) . 2_567 ?
O1 C31 C32 123.6(2) . . ?
C32 C31 C33 119.14(19) . 2_567 ?
O2 C33 C31 117.3(2) . 2_567 ?
O2 C33 C32 124.8(2) . . ?
C32 C33 C31 117.87(16) . 2_567 ?
C5 C4 H4 120.7 . . ?
C5 C4 C3 118.62(18) . . ?
C3 C4 H4 120.7 . . ?
C6 C7 H7 120.9 . . ?
C8 C7 C6 118.30(18) . . ?
C8 C7 H7 120.9 . . ?
C19 C18 H18 120.3 . . ?
C17 C18 C19 119.5(2) . . ?
C17 C18 H18 120.3 . . ?
N1 C1 H1 118.6 . . ?
N1 C1 C2 122.74(18) . . ?
C2 C1 H1 118.6 . . ?
N3 C15 H15 118.7 . . ?
N3 C15 C14 122.52(19) . . ?
C14 C15 H15 118.7 . . ?
O7 C40 C41 125.3(2) . . ?
O7 C40 C42 116.2(2) . 2_677 ?
C41 C40 C42 118.49(18) . 2_677 ?
C37 C38 Cl3 118.64(15) . . ?
C37 C38 C39 123.69(19) . . ?
C39 C38 Cl3 117.59(15) . . ?
C31 C32 Cl1 119.09(17) . . ?
C31 C32 C33 122.76(18) . . ?
C33 C32 Cl1 117.81(14) . . ?
C16 C17 H17 120.6 . . ?
C18 C17 C16 118.82(19) . . ?
C18 C17 H17 120.6 . . ?
C10 C9 H9 121.0 . . ?
C8 C9 C10 117.97(18) . . ?
C8 C9 H9 121.0 . . ?
C26 C27 H27 120.7 . . ?
C26 C27 C28 118.5(2) . . ?
C28 C27 H27 120.7 . . ?
O6 C39 C38 125.9(2) . . ?
O6 C39 C34 116.47(19) . . ?
C38 C39 C34 117.59(17) . . ?
N6 C30 H30 118.6 . . ?
N6 C30 C29 122.7(2) . . ?
C29 C30 H30 118.6 . . ?
C7 C8 C9 120.97(18) . . ?
C7 C8 H8 119.5 . . ?
C9 C8 H8 119.5 . . ?
C36 C35 Cl2 118.22(16) . . ?
C34 C35 Cl2 120.81(17) . . ?
C34 C35 C36 121.0(2) . . ?
C40 C41 Cl4 118.23(18) . . ?
C42 C41 Cl4 119.03(18) . . ?
C42 C41 C40 122.7(2) . . ?
O8 C42 C40 116.2(2) . 2_677 ?
O8 C42 C41 125.0(2) . . ?
C41 C42 C40 118.78(18) . 2_677 ?
C11 C12 H12 120.7 . . ?
C11 C12 C13 118.7(2) . . ?
C13 C12 H12 120.7 . . ?
O3 C34 C39 116.02(18) . . ?
O3 C34 C35 122.2(2) . . ?
C35 C34 C39 121.78(19) . . ?
C4 C3 H3 120.1 . . ?
C2 C3 C4 119.72(19) . . ?
C2 C3 H3 120.1 . . ?
C1 C2 H2 120.7 . . ?
C3 C2 C1 118.56(19) . . ?
C3 C2 H2 120.7 . . ?
C27 C28 H28 120.1 . . ?
C29 C28 C27 119.9(2) . . ?
C29 C28 H28 120.1 . . ?
C30 C29 H29 120.7 . . ?
C28 C29 C30 118.6(2) . . ?
C28 C29 H29 120.7 . . ?
C15 C14 H14 120.6 . . ?
C13 C14 C15 118.8(2) . . ?
C13 C14 H14 120.6 . . ?
C12 C13 H13 120.2 . . ?
C14 C13 C12 119.6(2) . . ?
C14 C13 H13 120.2 . . ?

loop_
_geom_bond_atom_site_label_1
_geom_bond_atom_site_label_2
_geom_bond_distance
_geom_bond_site_symmetry_2
_geom_bond_publ_flag
Ni01 N2 1.9935(14) . ?
Ni01 N5 1.9901(14) . ?
Ni01 N4 2.1077(15) . ?
Ni01 N6 2.1157(16) . ?
Ni01 N3 2.1231(16) . ?
Ni01 N1 2.1089(15) . ?
Cl3 C38 1.733(2) . ?
Cl1 C32 1.743(2) . ?
Cl2 C35 1.726(2) . ?
Cl4 C41 1.733(2) . ?
O5 C37 1.251(2) . ?
N2 C6 1.344(2) . ?
N2 C10 1.342(2) . ?
N5 C21 1.344(2) . ?
N5 C25 1.338(2) . ?
N4 C20 1.357(2) . ?
N4 C16 1.338(2) . ?
O1 C31 1.281(3) . ?
O1 H1A 0.93(8) . ?
N6 C26 1.356(2) . ?
N6 C30 1.340(2) . ?
N3 C11 1.357(2) . ?
N3 C15 1.339(2) . ?
N1 C5 1.361(2) . ?
N1 C1 1.337(2) . ?
O9 H9A 0.8502 . ?
O9 H9B 0.8501 . ?
O2 C33 1.223(2) . ?
O6 C39 1.240(2) . ?
O4 C36 1.214(3) . ?
O3 H3A 0.8200 . ?
O3 C34 1.322(3) . ?
C6 C5 1.483(2) . ?
C6 C7 1.391(2) . ?
O7 C40 1.243(3) . ?
C5 C4 1.386(3) . ?
C21 C20 1.486(3) . ?
C21 C22 1.391(2) . ?
C37 C36 1.548(3) . ?
C37 C38 1.394(3) . ?
C25 C26 1.486(2) . ?
C25 C24 1.391(2) . ?
C10 C11 1.488(2) . ?
C10 C9 1.390(2) . ?
C20 C19 1.386(3) . ?
C26 C27 1.385(3) . ?
C22 H22 0.9300 . ?
C22 C23 1.380(3) . ?
C11 C12 1.386(3) . ?
O8 C42 1.258(3) . ?
C16 H16 0.9300 . ?
C16 C17 1.383(3) . ?
C19 H19 0.9300 . ?
C19 C18 1.387(3) . ?
C24 H24 0.9300 . ?
C24 C23 1.383(3) . ?
C23 H23 0.9300 . ?
C36 C35 1.445(3) . ?
C31 C33 1.531(3) 2_567 ?
C31 C32 1.373(3) . ?
C33 C32 1.422(3) . ?
C4 H4 0.9300 . ?
C4 C3 1.390(3) . ?
C7 H7 0.9300 . ?
C7 C8 1.382(3) . ?
C18 H18 0.9300 . ?
C18 C17 1.380(3) . ?
C1 H1 0.9300 . ?
C1 C2 1.387(3) . ?
C15 H15 0.9300 . ?
C15 C14 1.384(3) . ?
C40 C41 1.404(3) . ?
C40 C42 1.520(3) 2_677 ?
C38 C39 1.403(3) . ?
C17 H17 0.9300 . ?
C9 H9 0.9300 . ?
C9 C8 1.389(3) . ?
C27 H27 0.9300 . ?
C27 C28 1.388(3) . ?
C39 C34 1.514(3) . ?
C30 H30 0.9300 . ?
C30 C29 1.382(3) . ?
C8 H8 0.9300 . ?
C35 C34 1.349(3) . ?
C41 C42 1.389(3) . ?
C12 H12 0.9300 . ?
C12 C13 1.390(3) . ?
C3 H3 0.9300 . ?
C3 C2 1.379(3) . ?
C2 H2 0.9300 . ?
C28 H28 0.9300 . ?
C28 C29 1.370(4) . ?
C29 H29 0.9300 . ?
C14 H14 0.9300 . ?
C14 C13 1.376(3) . ?
C13 H13 0.9300 . ?

loop_
_geom_torsion_atom_site_label_1
_geom_torsion_atom_site_label_2
_geom_torsion_atom_site_label_3
_geom_torsion_atom_site_label_4
_geom_torsion
_geom_torsion_site_symmetry_1
_geom_torsion_site_symmetry_2
_geom_torsion_site_symmetry_3
_geom_torsion_site_symmetry_4
_geom_torsion_publ_flag
Ni01 N2 C6 C5 7.7(2) . . . . ?
Ni01 N2 C6 C7 -171.41(15) . . . . ?
Ni01 N2 C10 C11 -7.4(2) . . . . ?
Ni01 N2 C10 C9 171.66(16) . . . . ?
Ni01 N5 C21 C20 1.3(2) . . . . ?
Ni01 N5 C21 C22 -176.36(15) . . . . ?
Ni01 N5 C25 C26 -1.4(2) . . . . ?
Ni01 N5 C25 C24 177.93(15) . . . . ?
Ni01 N4 C20 C21 5.4(2) . . . . ?
Ni01 N4 C20 C19 -175.89(15) . . . . ?
Ni01 N4 C16 C17 176.95(15) . . . . ?
Ni01 N6 C26 C25 6.6(2) . . . . ?
Ni01 N6 C26 C27 -172.30(16) . . . . ?
Ni01 N6 C30 C29 173.53(17) . . . . ?
Ni01 N3 C11 C10 -3.8(2) . . . . ?
Ni01 N3 C11 C12 175.88(17) . . . . ?
Ni01 N3 C15 C14 -175.31(19) . . . . ?
Ni01 N1 C5 C6 -0.3(2) . . . . ?
Ni01 N1 C5 C4 179.82(16) . . . . ?
Ni01 N1 C1 C2 -179.41(18) . . . . ?
Cl3 C38 C39 O6 -2.3(3) . . . . ?
Cl3 C38 C39 C34 177.82(17) . . . . ?
Cl2 C35 C34 O3 1.9(4) . . . . ?
Cl2 C35 C34 C39 -176.36(19) . . . . ?
Cl4 C41 C42 O8 0.1(4) . . . . ?
Cl4 C41 C42 C40 179.76(17) . . . 2_677 ?
O5 C37 C36 O4 -1.7(3) . . . . ?
O5 C37 C36 C35 179.2(2) . . . . ?
O5 C37 C38 Cl3 1.3(3) . . . . ?
O5 C37 C38 C39 -175.4(2) . . . . ?
N2 C6 C5 N1 -4.6(2) . . . . ?
N2 C6 C5 C4 175.28(18) . . . . ?
N2 C6 C7 C8 -0.3(3) . . . . ?
N2 C10 C11 N3 7.2(2) . . . . ?
N2 C10 C11 C12 -172.5(2) . . . . ?
N2 C10 C9 C8 -0.2(3) . . . . ?
N5 C21 C20 N4 -4.4(2) . . . . ?
N5 C21 C20 C19 176.85(18) . . . . ?
N5 C21 C22 C23 -1.1(3) . . . . ?
N5 C25 C26 N6 -3.7(2) . . . . ?
N5 C25 C26 C27 175.18(19) . . . . ?
N5 C25 C24 C23 -2.0(3) . . . . ?
N4 C20 C19 C18 -1.5(3) . . . . ?
N4 C16 C17 C18 -1.0(3) . . . . ?
O1 C31 C32 Cl1 -0.5(3) . . . . ?
O1 C31 C32 C33 -173.6(2) . . . . ?
N6 C26 C27 C28 -2.3(3) . . . . ?
N6 C30 C29 C28 -1.7(4) . . . . ?
N3 C11 C12 C13 -0.2(4) . . . . ?
N3 C15 C14 C13 0.2(4) . . . . ?
N1 C5 C4 C3 -0.6(3) . . . . ?
N1 C1 C2 C3 -0.1(4) . . . . ?
O2 C33 C32 Cl1 -0.2(4) . . . . ?
O2 C33 C32 C31 173.1(3) . . . . ?
O6 C39 C34 O3 3.0(3) . . . . ?
O6 C39 C34 C35 -178.6(2) . . . . ?
O4 C36 C35 Cl2 -2.4(4) . . . . ?
O4 C36 C35 C34 178.8(3) . . . . ?
C6 N2 C10 C11 -178.94(16) . . . . ?
C6 N2 C10 C9 0.2(3) . . . . ?
C6 C5 C4 C3 179.6(2) . . . . ?
C6 C7 C8 C9 0.3(4) . . . . ?
O7 C40 C41 Cl4 -1.9(3) . . . . ?
O7 C40 C41 C42 177.3(2) . . . . ?
C5 N1 C1 C2 -0.1(3) . . . . ?
C5 C6 C7 C8 -179.4(2) . . . . ?
C5 C4 C3 C2 0.4(4) . . . . ?
C21 N5 C25 C26 -178.59(16) . . . . ?
C21 N5 C25 C24 0.7(3) . . . . ?
C21 C20 C19 C18 177.12(19) . . . . ?
C21 C22 C23 C24 -0.3(3) . . . . ?
C37 C36 C35 Cl2 176.63(16) . . . . ?
C37 C36 C35 C34 -2.1(4) . . . . ?
C37 C38 C39 O6 174.5(2) . . . . ?
C37 C38 C39 C34 -5.4(3) . . . . ?
C25 N5 C21 C20 178.49(16) . . . . ?
C25 N5 C21 C22 0.9(3) . . . . ?
C25 C26 C27 C28 178.9(2) . . . . ?
C25 C24 C23 C22 1.8(3) . . . . ?
C10 N2 C6 C5 179.28(16) . . . . ?
C10 N2 C6 C7 0.1(3) . . . . ?
C10 C11 C12 C13 179.4(2) . . . . ?
C10 C9 C8 C7 0.0(4) . . . . ?
C20 N4 C16 C17 -1.3(3) . . . . ?
C20 C21 C22 C23 -178.4(2) . . . . ?
C20 C19 C18 C17 -0.8(3) . . . . ?
C26 N6 C30 C29 -0.9(3) . . . . ?
C26 C25 C24 C23 177.19(19) . . . . ?
C26 C27 C28 C29 -0.4(4) . . . . ?
C22 C21 C20 N4 173.06(19) . . . . ?
C22 C21 C20 C19 -5.7(3) . . . . ?
C11 N3 C15 C14 0.5(3) . . . . ?
C11 C10 C9 C8 178.8(2) . . . . ?
C11 C12 C13 C14 0.9(4) . . . . ?
C16 N4 C20 C21 -176.19(16) . . . . ?
C16 N4 C20 C19 2.6(3) . . . . ?
C19 C18 C17 C16 2.0(3) . . . . ?
C24 C25 C26 N6 177.04(19) . . . . ?
C24 C25 C26 C27 -4.1(3) . . . . ?
C36 C37 C38 Cl3 -177.71(15) . . . . ?
C36 C37 C38 C39 5.5(3) . . . . ?
C36 C35 C34 O3 -179.4(2) . . . . ?
C36 C35 C34 C39 2.3(4) . . . . ?
C31 C33 C32 Cl1 -178.76(16) 2_567 . . . ?
C31 C33 C32 C31 -5.5(4) 2_567 . . . ?
C33 C31 C32 Cl1 178.74(16) 2_567 . . . ?
C33 C31 C32 C33 5.6(4) 2_567 . . . ?
C4 C3 C2 C1 -0.1(4) . . . . ?
C7 C6 C5 N1 174.52(19) . . . . ?
C7 C6 C5 C4 -5.6(3) . . . . ?
C1 N1 C5 C6 -179.72(17) . . . . ?
C1 N1 C5 C4 0.4(3) . . . . ?
C15 N3 C11 C10 179.88(18) . . . . ?
C15 N3 C11 C12 -0.5(3) . . . . ?
C15 C14 C13 C12 -0.9(4) . . . . ?
C40 C41 C42 O8 -179.1(3) . . . . ?
C40 C41 C42 C40 0.5(4) . . . 2_677 ?
C38 C37 C36 O4 177.4(2) . . . . ?
C38 C37 C36 C35 -1.7(3) . . . . ?
C38 C39 C34 O3 -177.1(2) . . . . ?
C38 C39 C34 C35 1.3(4) . . . . ?
C9 C10 C11 N3 -171.9(2) . . . . ?
C9 C10 C11 C12 8.5(3) . . . . ?
C27 C28 C29 C30 2.3(4) . . . . ?
C30 N6 C26 C25 -178.17(18) . . . . ?
C30 N6 C26 C27 2.9(3) . . . . ?
C42 C40 C41 Cl4 -179.76(17) 2_677 . . . ?
C42 C40 C41 C42 -0.5(4) 2_677 . . . ?
